data_7062231
loop_
_publ_author_name
'Smile, Suresh Snoxma'
'Shanmugam, Ponnusamy'

_publ_section_title
;
 N--S bond cleavage of tosyl hydrazones by dual reactive arynes: synthesis
 of diaryl sulfones, spiro[indazole-3,3&#x2032;-indolin]-2&#x2032;-one,
 and N-phenyl sulfonohydrazides
;
_journal_issue 8
_journal_name_full 'New Journal of Chemistry'
_journal_page_first 3856
_journal_page_last 3863
_journal_paper_doi 10.1039/D3NJ00050H
_journal_volume 47
_journal_year 2023
_chemical_formula_moiety 'C20 H14 N2 O'
_chemical_formula_sum 'C20 H14 N2 O'
_chemical_formula_weight 298.33
_chemical_name_common SS2-99F1
_chemical_name_systematic 4'-methoxyspiro[fluorene-9,3'-indazole]
_space_group_crystal_system monoclinic
_space_group_IT_number 14
_space_group_name_Hall '-P 2yn'
_space_group_name_H-M_alt 'P 1 21/n 1'
_atom_sites_solution_hydrogens geom
_audit_creation_method SHELXL-2018/3
_audit_update_record
;
2022-06-17 deposited with the CCDC.	2023-01-17 downloaded from the CCDC.
;
_cell_angle_alpha 90
_cell_angle_beta 98.010(2)
_cell_angle_gamma 90
_cell_formula_units_Z 4
_cell_length_a 8.7215(4)
_cell_length_b 8.0965(4)
_cell_length_c 21.5872(11)
_cell_measurement_reflns_used 6019
_cell_measurement_temperature 300(2)
_cell_measurement_theta_max 27.81
_cell_measurement_theta_min 2.69
_cell_volume 1509.48(13)
_computing_cell_refinement 'Bruker APEX4/SAINT'
_computing_data_collection 'Bruker APEX4'
_computing_data_reduction 'Bruker APEX4/SAINT'
_computing_molecular_graphics 'Bruker SHELXTL'
_computing_publication_material 'Bruker SHELXTL'
_computing_structure_refinement 'SHELXL-2018/3 (Sheldrick, 2018)'
_computing_structure_solution 'SHELXT 2018/2 (Sheldrick, 2018)'
_diffrn_ambient_temperature 300(2)
_diffrn_measured_fraction_theta_full 0.992
_diffrn_measured_fraction_theta_max 0.992
_diffrn_measurement_device_type 'Bruker D8 QUEST diffractometer with PHOTON II detector'
_diffrn_measurement_method '\f and \w scans'
_diffrn_radiation_type MoK\a
_diffrn_radiation_wavelength 0.71073
_diffrn_reflns_av_R_equivalents 0.0432
_diffrn_reflns_av_unetI/netI 0.0427
_diffrn_reflns_Laue_measured_fraction_full 0.992
_diffrn_reflns_Laue_measured_fraction_max 0.992
_diffrn_reflns_limit_h_max 11
_diffrn_reflns_limit_h_min -11
_diffrn_reflns_limit_k_max 8
_diffrn_reflns_limit_k_min -10
_diffrn_reflns_limit_l_max 28
_diffrn_reflns_limit_l_min -28
_diffrn_reflns_number 19671
_diffrn_reflns_point_group_measured_fraction_full 0.992
_diffrn_reflns_point_group_measured_fraction_max 0.992
_diffrn_reflns_theta_full 25.242
_diffrn_reflns_theta_max 28.196
_diffrn_reflns_theta_min 1.905
_diffrn_source 'i-mu-s microfocus source'
_exptl_absorpt_coefficient_mu 0.082
_exptl_absorpt_correction_T_max 0.7457
_exptl_absorpt_correction_T_min 0.6965
_exptl_absorpt_correction_type multi-scan
_exptl_absorpt_process_details 'SADABS (Bruker)'
_exptl_crystal_colour colourless
_exptl_crystal_density_diffrn 1.313
_exptl_crystal_description block
_exptl_crystal_F_000 624
_exptl_crystal_size_max 0.230
_exptl_crystal_size_mid 0.190
_exptl_crystal_size_min 0.100
_refine_diff_density_max 0.163
_refine_diff_density_min -0.159
_refine_diff_density_rms 0.037
_refine_ls_extinction_method none
_refine_ls_goodness_of_fit_ref 1.031
_refine_ls_hydrogen_treatment constr
_refine_ls_matrix_type full
_refine_ls_number_parameters 209
_refine_ls_number_reflns 3694
_refine_ls_number_restraints 0
_refine_ls_restrained_S_all 1.031
_refine_ls_R_factor_all 0.0914
_refine_ls_R_factor_gt 0.0495
_refine_ls_shift/su_max 0.000
_refine_ls_shift/su_mean 0.000
_refine_ls_structure_factor_coef Fsqd
_refine_ls_weighting_details 'w=1/[\s^2^(Fo^2^)+(0.0585P)^2^+0.3359P] where P=(Fo^2^+2Fc^2^)/3'
_refine_ls_weighting_scheme calc
_refine_ls_wR_factor_gt 0.1136
_refine_ls_wR_factor_ref 0.1405
_reflns_Friedel_coverage 0.000
_reflns_number_gt 2342
_reflns_number_total 3694
_reflns_threshold_expression 'I > 2\s(I)'
_cod_data_source_file d3nj00050h2.cif
_cod_data_source_block SS2_99F1_160622_0m_a
_cod_depositor_comments 'Adding full bibliography for 7062229--7062232.cif.'
_cod_original_sg_symbol_H-M 'P 21/n'
_cod_database_code 7062231
_shelx_shelxl_version_number 2018/3
_shelx_space_group_comment
;
The symmetry employed for this shelxl refinement is uniquely defined
by the following loop, which should always be used as a source of
symmetry information in preference to the above space-group names.
They are only intended as comments.
;
_shelx_estimated_absorpt_t_min 0.981
_shelx_estimated_absorpt_t_max 0.992

loop_
_space_group_symop_operation_xyz
'x, y, z'
'-x+1/2, y+1/2, -z+1/2'
'-x, -y, -z'
'x-1/2, -y-1/2, z-1/2'

loop_
_atom_site_label
_atom_site_type_symbol
_atom_site_fract_x
_atom_site_fract_y
_atom_site_fract_z
_atom_site_U_iso_or_equiv
_atom_site_adp_type
_atom_site_occupancy
_atom_site_site_symmetry_order
_atom_site_calc_flag
_atom_site_refinement_flags_posn
_atom_site_refinement_flags_adp
_atom_site_refinement_flags_occupancy
_atom_site_disorder_assembly
_atom_site_disorder_group
O1 O 0.45954(13) 0.49932(13) 0.36249(6) 0.0536(3) Uani 1 1 d . . . . .
N1 N 0.65524(15) 0.99881(16) 0.39988(6) 0.0478(4) Uani 1 1 d . . . . .
N2 N 0.75385(16) 0.94521(18) 0.44315(7) 0.0519(4) Uani 1 1 d . . . . .
C1 C 0.61821(17) 0.71315(19) 0.40625(7) 0.0395(4) Uani 1 1 d . . . . .
C2 C 0.57753(18) 0.54790(19) 0.40609(7) 0.0424(4) Uani 1 1 d . . . . .
C3 C 0.6611(2) 0.4446(2) 0.45008(8) 0.0546(5) Uani 1 1 d . . . . .
H3 H 0.636939 0.332724 0.450527 0.066 Uiso 1 1 calc R U . . .
C4 C 0.7797(2) 0.5063(2) 0.49311(9) 0.0635(5) Uani 1 1 d . . . . .
H4 H 0.833300 0.434598 0.522074 0.076 Uiso 1 1 calc R U . . .
C5 C 0.8206(2) 0.6701(2) 0.49437(8) 0.0608(5) Uani 1 1 d . . . . .
H5 H 0.900311 0.711438 0.523336 0.073 Uiso 1 1 calc R U . . .
C6 C 0.73663(18) 0.7701(2) 0.45011(7) 0.0457(4) Uani 1 1 d . . . . .
C7 C 0.55520(17) 0.85754(18) 0.36848(7) 0.0401(4) Uani 1 1 d . . . . .
C8 C 0.4154(2) 0.3293(2) 0.36201(11) 0.0676(6) Uani 1 1 d . . . . .
H8A H 0.336543 0.308993 0.327157 0.101 Uiso 1 1 calc R U . . .
H8B H 0.376040 0.303257 0.400229 0.101 Uiso 1 1 calc R U . . .
H8C H 0.503879 0.261366 0.358322 0.101 Uiso 1 1 calc R U . . .
C9 C 0.57317(18) 0.87072(18) 0.29948(7) 0.0418(4) Uani 1 1 d . . . . .
C10 C 0.38610(17) 0.90346(18) 0.36767(7) 0.0397(4) Uani 1 1 d . . . . .
C11 C 0.32315(18) 0.95793(19) 0.30806(7) 0.0425(4) Uani 1 1 d . . . . .
C12 C 0.44122(18) 0.94345(19) 0.26636(7) 0.0433(4) Uani 1 1 d . . . . .
C13 C 0.4395(2) 0.9869(2) 0.20388(8) 0.0562(5) Uani 1 1 d . . . . .
H13 H 0.354025 1.039822 0.181948 0.067 Uiso 1 1 calc R U . . .
C14 C 0.5670(2) 0.9500(3) 0.17508(9) 0.0688(6) Uani 1 1 d . . . . .
H14 H 0.567264 0.978406 0.133355 0.083 Uiso 1 1 calc R U . . .
C15 C 0.6935(2) 0.8718(3) 0.20733(10) 0.0706(6) Uani 1 1 d . . . . .
H15 H 0.776352 0.843927 0.186525 0.085 Uiso 1 1 calc R U . . .
C16 C 0.7002(2) 0.8334(2) 0.27056(9) 0.0562(5) Uani 1 1 d . . . . .
H16 H 0.787556 0.784171 0.292578 0.067 Uiso 1 1 calc R U . . .
C17 C 0.2992(2) 0.9004(2) 0.41606(8) 0.0503(4) Uani 1 1 d . . . . .
H17 H 0.342177 0.864918 0.455660 0.060 Uiso 1 1 calc R U . . .
C18 C 0.1461(2) 0.9515(2) 0.40466(9) 0.0589(5) Uani 1 1 d . . . . .
H18 H 0.085386 0.949239 0.436833 0.071 Uiso 1 1 calc R U . . .
C19 C 0.0831(2) 1.0054(2) 0.34611(10) 0.0588(5) Uani 1 1 d . . . . .
H19 H -0.019773 1.039300 0.339308 0.071 Uiso 1 1 calc R U . . .
C20 C 0.1698(2) 1.0100(2) 0.29737(9) 0.0529(5) Uani 1 1 d . . . . .
H20 H 0.126512 1.047242 0.258052 0.064 Uiso 1 1 calc R U . . .

loop_
_atom_site_aniso_label
_atom_site_aniso_U_11
_atom_site_aniso_U_22
_atom_site_aniso_U_33
_atom_site_aniso_U_23
_atom_site_aniso_U_13
_atom_site_aniso_U_12
O1 0.0552(7) 0.0315(6) 0.0700(8) 0.0039(5) -0.0062(6) -0.0034(5)
N1 0.0488(8) 0.0386(8) 0.0538(8) -0.0028(6) -0.0008(7) -0.0014(6)
N2 0.0507(8) 0.0479(9) 0.0544(9) -0.0057(7) -0.0026(7) -0.0004(7)
C1 0.0405(8) 0.0363(9) 0.0411(8) 0.0018(6) 0.0041(6) 0.0042(7)
C2 0.0443(9) 0.0358(9) 0.0476(9) 0.0030(7) 0.0085(7) 0.0050(7)
C3 0.0629(11) 0.0407(10) 0.0603(11) 0.0126(8) 0.0083(9) 0.0085(8)
C4 0.0697(12) 0.0602(13) 0.0571(11) 0.0161(9) -0.0038(9) 0.0178(10)
C5 0.0601(11) 0.0637(13) 0.0533(10) 0.0018(9) -0.0107(8) 0.0111(9)
C6 0.0461(9) 0.0440(10) 0.0458(9) -0.0015(7) 0.0021(7) 0.0053(7)
C7 0.0418(8) 0.0306(8) 0.0463(9) 0.0017(6) 0.0007(7) -0.0003(6)
C8 0.0592(11) 0.0342(10) 0.1073(16) 0.0053(10) 0.0038(11) -0.0059(8)
C9 0.0455(9) 0.0311(8) 0.0486(9) 0.0019(7) 0.0057(7) -0.0052(7)
C10 0.0431(8) 0.0287(8) 0.0463(9) -0.0008(6) 0.0022(7) 0.0003(6)
C11 0.0449(9) 0.0320(8) 0.0484(9) -0.0011(7) -0.0015(7) -0.0035(7)
C12 0.0491(9) 0.0346(8) 0.0442(9) 0.0008(7) -0.0001(7) -0.0069(7)
C13 0.0584(11) 0.0582(12) 0.0489(10) 0.0084(8) -0.0032(9) -0.0119(9)
C14 0.0756(14) 0.0804(15) 0.0512(11) 0.0083(10) 0.0116(10) -0.0193(11)
C15 0.0696(13) 0.0796(15) 0.0683(13) 0.0019(11) 0.0295(11) -0.0089(11)
C16 0.0502(10) 0.0523(11) 0.0672(12) 0.0049(9) 0.0125(9) -0.0027(8)
C17 0.0541(10) 0.0466(10) 0.0503(10) 0.0009(8) 0.0076(8) 0.0027(8)
C18 0.0526(11) 0.0578(12) 0.0686(12) -0.0082(9) 0.0168(9) -0.0004(9)
C19 0.0417(9) 0.0550(12) 0.0779(13) -0.0108(10) 0.0024(9) 0.0041(8)
C20 0.0483(9) 0.0454(10) 0.0607(11) -0.0008(8) -0.0081(8) 0.0013(8)

loop_
_atom_type_symbol
_atom_type_description
_atom_type_scat_dispersion_real
_atom_type_scat_dispersion_imag
_atom_type_scat_source
C C 0.0033 0.0016 'International Tables Vol C Tables 4.2.6.8 and 6.1.1.4'
H H 0.0000 0.0000 'International Tables Vol C Tables 4.2.6.8 and 6.1.1.4'
N N 0.0061 0.0033 'International Tables Vol C Tables 4.2.6.8 and 6.1.1.4'
O O 0.0106 0.0060 'International Tables Vol C Tables 4.2.6.8 and 6.1.1.4'

loop_
_geom_angle_atom_site_label_1
_geom_angle_atom_site_label_2
_geom_angle_atom_site_label_3
_geom_angle
_geom_angle_site_symmetry_1
_geom_angle_site_symmetry_3
_geom_angle_publ_flag
C2 O1 C8 117.60(13) . . ?
N2 N1 C7 111.02(12) . . ?
N1 N2 C6 110.38(13) . . ?
C6 C1 C2 119.48(14) . . ?
C6 C1 C7 107.32(14) . . ?
C2 C1 C7 133.15(14) . . ?
O1 C2 C1 116.92(13) . . ?
O1 C2 C3 125.09(15) . . ?
C1 C2 C3 117.99(15) . . ?
C4 C3 C2 120.79(17) . . ?
C5 C4 C3 122.02(16) . . ?
C4 C5 C6 116.17(17) . . ?
C1 C6 C5 123.54(16) . . ?
C1 C6 N2 109.73(13) . . ?
C5 C6 N2 126.70(15) . . ?
C1 C7 C10 118.89(13) . . ?
C1 C7 C9 120.74(13) . . ?
C10 C7 C9 101.75(12) . . ?
C1 C7 N1 101.51(11) . . ?
C10 C7 N1 108.27(12) . . ?
C9 C7 N1 104.45(12) . . ?
C16 C9 C12 121.13(16) . . ?
C16 C9 C7 128.77(15) . . ?
C12 C9 C7 109.89(14) . . ?
C17 C10 C11 121.19(15) . . ?
C17 C10 C7 128.67(14) . . ?
C11 C10 C7 110.12(14) . . ?
C20 C11 C10 119.57(16) . . ?
C20 C11 C12 131.69(15) . . ?
C10 C11 C12 108.72(13) . . ?
C13 C12 C9 119.94(16) . . ?
C13 C12 C11 131.45(15) . . ?
C9 C12 C11 108.60(13) . . ?
C14 C13 C12 118.76(17) . . ?
C15 C14 C13 120.80(18) . . ?
C14 C15 C16 121.31(19) . . ?
C9 C16 C15 117.94(18) . . ?
C10 C17 C18 118.67(16) . . ?
C19 C18 C17 120.55(18) . . ?
C18 C19 C20 121.18(17) . . ?
C19 C20 C11 118.84(17) . . ?

loop_
_geom_bond_atom_site_label_1
_geom_bond_atom_site_label_2
_geom_bond_distance
_geom_bond_site_symmetry_2
_geom_bond_publ_flag
O1 C2 1.3526(19) . ?
O1 C8 1.429(2) . ?
N1 N2 1.2556(18) . ?
N1 C7 1.5377(19) . ?
N2 C6 1.436(2) . ?
C1 C6 1.380(2) . ?
C1 C2 1.384(2) . ?
C1 C7 1.486(2) . ?
C2 C3 1.393(2) . ?
C3 C4 1.384(3) . ?
C4 C5 1.373(3) . ?
C5 C6 1.382(2) . ?
C7 C10 1.519(2) . ?
C7 C9 1.523(2) . ?
C9 C16 1.379(2) . ?
C9 C12 1.397(2) . ?
C10 C17 1.374(2) . ?
C10 C11 1.398(2) . ?
C11 C20 1.390(2) . ?
C11 C12 1.464(2) . ?
C12 C13 1.392(2) . ?
C13 C14 1.380(3) . ?
C14 C15 1.375(3) . ?
C15 C16 1.393(3) . ?
C17 C18 1.387(2) . ?
C18 C19 1.377(3) . ?
C19 C20 1.379(3) . ?
